data_7129583
loop_
_publ_author_name
'Fontana, Nicol\`o'
'Espinosa-Jalapa, Noel Angel'
'Seidl, Michael'
'Bauer, Jonathan O.'

_publ_section_title
;
 Hidden Silylium-Type Reactivity of a Siloxane-Based
 Phosphonium--Hydroborate Ion Pair
;
_journal_name_full 'Chemical Communications'
_journal_paper_doi 10.1039/D1CC07016A
_journal_year 2022
_chemical_formula_moiety 'C31 H45 O P S Si2'
_chemical_formula_sum 'C31 H45 O P S Si2'
_chemical_formula_weight 552.88
_space_group_crystal_system monoclinic
_space_group_IT_number 14
_space_group_name_Hall '-P 2yn'
_space_group_name_H-M_alt 'P 1 21/n 1'
_atom_sites_solution_hydrogens mixed
_audit_creation_date 2021-08-10
_audit_creation_method
;
Olex2 1.2-alpha
(compiled 2018.07.26 svn.r3523 for OlexSys, GUI svn.r5532)
;
_audit_update_record
;
2021-09-02 deposited with the CCDC.	2022-01-17 downloaded from the CCDC.
;
_cell_angle_alpha 90
_cell_angle_beta 107.304(2)
_cell_angle_gamma 90
_cell_formula_units_Z 4
_cell_length_a 8.3897(2)
_cell_length_b 35.0632(6)
_cell_length_c 11.2062(2)
_cell_measurement_reflns_used 18788
_cell_measurement_temperature 123.01(10)
_cell_measurement_theta_max 66.4990
_cell_measurement_theta_min 4.2740
_cell_volume 3147.32(11)
_computing_cell_refinement 'CrysAlisPro 1.171.41.90a (Rigaku OD, 2020)'
_computing_data_collection 'CrysAlisPro 1.171.41.90a (Rigaku OD, 2020)'
_computing_data_reduction 'CrysAlisPro 1.171.41.90a (Rigaku OD, 2020)'
_computing_molecular_graphics 'Olex2 (Dolomanov et al., 2009)'
_computing_publication_material 'Olex2 (Dolomanov et al., 2009)'
_computing_structure_refinement 'ShelXL (Sheldrick, 2015)'
_computing_structure_solution 'SHELXT  (Sheldrick, 2015)'
_diffrn_ambient_environment N~2~
_diffrn_ambient_temperature 123.01(10)
_diffrn_detector 'CCD plate'
_diffrn_detector_area_resol_mean 4.2047
_diffrn_detector_type TitanS2
_diffrn_measured_fraction_theta_full 0.997
_diffrn_measured_fraction_theta_max 0.997
_diffrn_measurement_details
;
List of Runs (angles in degrees, time in seconds):

  # Type    Start    End  Width  t~exp~   \w     \q     \k     \f   Frames
#--------------------------------------------------------------------------
  1  \w   -121.00  -7.00   1.00    2.50    --  -43.23 -17.00  70.00  114
  2  \w    -80.00  35.00   1.00    2.50    --  -43.23  17.00-120.00  115
  3  \w    -35.00  80.00   1.00    2.50    --   43.23 -17.00  70.00  115
  4  \w      7.00 121.00   1.00    2.50    --   43.23  17.00-120.00  114
  5  \w     50.00 158.00   1.00   12.50    --   86.50  17.00-120.00  108
  6  \w   -155.00 -54.00   1.00   12.50    --  -90.00 -17.00  70.00  101
  7  \w    -96.00 -70.00   1.00   12.50    --  -90.00  17.00-120.00   26
  8  \w      7.00  87.00   1.00    2.50    --   43.23-125.00-180.00   80
  9  \w     41.00  66.00   1.00   12.50    --   86.50 -17.00  70.00   25
 10  \w    -78.00 -28.00   1.00   12.50    --  -90.00 125.00 -30.00   50
 11  \w   -167.00-105.00   1.00   12.50    --  -90.00 -94.00  60.00   62
 12  \w    -84.00 -35.00   1.00   12.50    --  -90.00  45.00  60.00   49
 13  \w    -86.00 -36.00   1.00   12.50    --  -90.00  45.00-180.00   50
 14  \w   -121.00 -84.00   1.00   12.50    --  -90.00  77.00  90.00   37
 15  \w    -72.00 -46.00   1.00   12.50    --  -90.00 139.00-111.93   26
 16  \w   -102.00 -34.00   1.00   12.50    --  -90.00  30.00  30.00   68
 17  \w   -155.00 -66.00   1.00   12.50    --  -90.00 -45.00-120.00   89
 18  \w   -152.00 -57.00   1.00   12.50    --  -90.00 -15.00 -90.00   95
 19  \w   -111.00 -27.00   1.00   12.50    --  -90.00 125.00  30.00   84
 20  \w   -117.00 -57.00   1.00   12.50    --  -90.00  61.00   0.00   60
 21  \w   -120.00 -94.00   1.00   12.50    --  -90.00 139.00-111.93   26
 22  \w   -151.00-125.00   1.00   12.50    --  -90.00-125.00 120.00   26
 23  \w   -145.00-103.00   1.00   12.50    --  -90.00 -15.00  30.00   42
 24  \w   -156.00-108.00   1.00   12.50    --  -90.00 -77.00  30.00   48
 25  \w   -141.00-113.00   1.00   12.50    --  -90.00-122.00 108.43   28
 26  \w   -100.00 -74.00   1.00   12.50    --  -90.00 110.00-169.88   26
 27  \w   -102.00 -76.00   1.00   12.50    --  -90.00  61.00 120.00   26
 28  \w   -164.00-127.00   1.00   12.50    --  -90.00-125.00-150.00   37
;
_diffrn_measurement_device 'four-circle diffractometer'
_diffrn_measurement_device_type 'SuperNova, Dualflex, TitanS2'
_diffrn_measurement_method '\w scans'
_diffrn_orient_matrix_type 'CrysAlisPro convention (1999,Acta A55,543-557)'
_diffrn_orient_matrix_UB_11 -0.1869137000
_diffrn_orient_matrix_UB_12 -0.0090457000
_diffrn_orient_matrix_UB_13 -0.0258102000
_diffrn_orient_matrix_UB_21 -0.0264083000
_diffrn_orient_matrix_UB_22 0.0043473000
_diffrn_orient_matrix_UB_23 -0.1413975000
_diffrn_orient_matrix_UB_31 0.0367795000
_diffrn_orient_matrix_UB_32 -0.0427729000
_diffrn_orient_matrix_UB_33 -0.0087994000
_diffrn_radiation_monochromator mirror
_diffrn_radiation_probe x-ray
_diffrn_radiation_type CuK\a
_diffrn_radiation_wavelength 1.54184
_diffrn_reflns_av_R_equivalents 0.0563
_diffrn_reflns_av_unetI/netI 0.0280
_diffrn_reflns_Laue_measured_fraction_full 0.997
_diffrn_reflns_Laue_measured_fraction_max 0.997
_diffrn_reflns_limit_h_max 9
_diffrn_reflns_limit_h_min -9
_diffrn_reflns_limit_k_max 34
_diffrn_reflns_limit_k_min -41
_diffrn_reflns_limit_l_max 13
_diffrn_reflns_limit_l_min -13
_diffrn_reflns_number 35977
_diffrn_reflns_point_group_measured_fraction_full 0.997
_diffrn_reflns_point_group_measured_fraction_max 0.997
_diffrn_reflns_theta_full 66.600
_diffrn_reflns_theta_max 66.600
_diffrn_reflns_theta_min 4.320
_diffrn_source 'micro-focus sealed X-ray tube'
_diffrn_source_type 'SuperNova (Cu) X-ray Source'
_exptl_absorpt_coefficient_mu 2.276
_exptl_absorpt_correction_T_max 0.880
_exptl_absorpt_correction_T_min 0.827
_exptl_absorpt_correction_type analytical
_exptl_absorpt_process_details
;
CrysAlisPro 1.171.41.90a (Rigaku Oxford Diffraction, 2020)
Analytical numeric absorption correction using a multifaceted crystal
model based on expressions derived by R.C. Clark & J.S. Reid.
(Clark, R. C. & Reid, J. S. (1995). Acta Cryst. A51, 887-897)
Empirical absorption correction using spherical harmonics,
implemented in SCALE3 ABSPACK scaling algorithm.
;
_exptl_crystal_colour colourless
_exptl_crystal_colour_primary colourless
_exptl_crystal_density_diffrn 1.167
_exptl_crystal_description block
_exptl_crystal_F_000 1192
_exptl_crystal_recrystallization_method 'From the Melt'
_exptl_crystal_size_max 0.121
_exptl_crystal_size_mid 0.096
_exptl_crystal_size_min 0.079
_refine_diff_density_max 0.506
_refine_diff_density_min -0.342
_refine_diff_density_rms 0.066
_refine_ls_extinction_coef 0.00036(6)
_refine_ls_extinction_expression Fc^*^=kFc[1+0.001xFc^2^\l^3^/sin(2\q)]^-1/4^
_refine_ls_extinction_method 'SHELXL-2018/3 (Sheldrick 2018)'
_refine_ls_goodness_of_fit_ref 1.208
_refine_ls_hydrogen_treatment mixed
_refine_ls_matrix_type full
_refine_ls_number_parameters 359
_refine_ls_number_reflns 5524
_refine_ls_number_restraints 36
_refine_ls_restrained_S_all 1.206
_refine_ls_R_factor_all 0.0619
_refine_ls_R_factor_gt 0.0584
_refine_ls_shift/su_max 0.000
_refine_ls_shift/su_mean 0.000
_refine_ls_structure_factor_coef Fsqd
_refine_ls_weighting_details 'w=1/[\s^2^(Fo^2^)+(0.0204P)^2^+7.9113P] where P=(Fo^2^+2Fc^2^)/3'
_refine_ls_weighting_scheme calc
_refine_ls_wR_factor_gt 0.1336
_refine_ls_wR_factor_ref 0.1353
_reflns_Friedel_coverage 0.000
_reflns_number_gt 5124
_reflns_number_total 5524
_reflns_threshold_expression 'I > 2\s(I)'
_cod_data_source_file d1cc07016a2.cif
_cod_data_source_block nf_719_2b_gv_2_mp_abs_ana
_cod_database_code 7129583
_shelx_shelxl_version_number 2018/3
_chemical_oxdiff_formula C31H45OPSSi2
_shelx_space_group_comment
;
The symmetry employed for this shelxl refinement is uniquely defined
by the following loop, which should always be used as a source of
symmetry information in preference to the above space-group names.
They are only intended as comments.
;
_reflns_odcompleteness_completeness 98.50
_reflns_odcompleteness_iscentric 1
_reflns_odcompleteness_theta 66.97
_olex2_refinement_description
;
1. Fixed Uiso
 At 1.2 times of:
  All C(H) groups, All C(H,H) groups
 At 1.5 times of:
  All C(H,H,H) groups
2. Uiso/Uaniso restraints and constraints
C22 \\sim C24A \\sim C24B \\sim C25A \\sim C25B: within 1.7A with sigma of 0.01
and sigma for terminal atoms of 0.02
3. Others
 Fixed Sof: C24A(0.6) H24A(0.6) H24B(0.6) H24C(0.6) C24B(0.4) H24D(0.4)
 H24E(0.4) H24F(0.4) C25A(0.6) H25A(0.6) H25B(0.6) H25C(0.6) C25B(0.4)
 H25D(0.4) H25E(0.4) H25F(0.4)
4.a Secondary CH2 refined with riding coordinates:
 C1(H1A,H1B)
4.b Aromatic/amide H refined with riding coordinates:
 C11(H11), C12(H12), C13(H13), C14(H14), C15(H15), C17(H17), C18(H18),
 C19(H19), C20(H20), C21(H21), C27(H27), C28(H28), C29(H29), C30(H30), C31(H31)
4.c Idealised Me refined as rotating group:
 C3(H3A,H3B,H3C), C4(H4A,H4B,H4C), C5(H5A,H5B,H5C), C7(H7A,H7B,H7C), C8(H8A,
 H8B,H8C), C9(H9A,H9B,H9C), C23(H23A,H23B,H23C), C24A(H24A,H24B,H24C),
 C24B(H24D,H24E,H24F), C25A(H25A,H25B,H25C), C25B(H25D,H25E,H25F)
;
_olex2_submission_special_instructions 'No special instructions were received'
_oxdiff_exptl_absorpt_empirical_details
;
Empirical correction (ABSPACK) includes:
- Absorption correction using spherical harmonics
- Frame scaling
- Detector area scaling
;
_oxdiff_exptl_absorpt_empirical_full_max 2.459
_oxdiff_exptl_absorpt_empirical_full_min 0.747

loop_
_space_group_symop_operation_xyz
'x, y, z'
'-x+1/2, y+1/2, -z+1/2'
'-x, -y, -z'
'x-1/2, -y-1/2, z-1/2'

loop_
_atom_site_label
_atom_site_type_symbol
_atom_site_fract_x
_atom_site_fract_y
_atom_site_fract_z
_atom_site_U_iso_or_equiv
_atom_site_adp_type
_atom_site_occupancy
_atom_site_site_symmetry_order
_atom_site_calc_flag
_atom_site_refinement_flags_posn
_atom_site_refinement_flags_adp
_atom_site_refinement_flags_occupancy
_atom_site_disorder_assembly
_atom_site_disorder_group
C1 C 0.5729(4) 0.40922(10) 0.6030(3) 0.0252(7) Uani 1 1 d . . . . .
H1A H 0.579867 0.437317 0.597580 0.030 Uiso 1 1 calc R . . . .
H1B H 0.689268 0.399724 0.628142 0.030 Uiso 1 1 calc R . . . .
C2 C 0.6179(5) 0.35301(10) 0.4233(3) 0.0302(8) Uani 1 1 d . . . . .
C3 C 0.6204(6) 0.32354(11) 0.5254(4) 0.0432(10) Uani 1 1 d . . . . .
H3A H 0.670192 0.335016 0.607837 0.065 Uiso 1 1 calc GR . . . .
H3B H 0.686525 0.301366 0.515702 0.065 Uiso 1 1 calc GR . . . .
H3C H 0.505926 0.315462 0.517735 0.065 Uiso 1 1 calc GR . . . .
C4 C 0.5445(5) 0.33380(11) 0.2957(4) 0.0396(9) Uani 1 1 d . . . . .
H4A H 0.427421 0.327193 0.284422 0.059 Uiso 1 1 calc GR . . . .
H4B H 0.607779 0.310581 0.291832 0.059 Uiso 1 1 calc GR . . . .
H4C H 0.551336 0.351353 0.229344 0.059 Uiso 1 1 calc GR . . . .
C5 C 0.7975(5) 0.36596(12) 0.4371(4) 0.0392(9) Uani 1 1 d . . . . .
H5A H 0.797796 0.382953 0.367779 0.059 Uiso 1 1 calc GR . . . .
H5B H 0.867149 0.343608 0.435961 0.059 Uiso 1 1 calc GR . . . .
H5C H 0.842015 0.379560 0.516487 0.059 Uiso 1 1 calc GR . . . .
C6 C 0.4842(4) 0.43555(10) 0.3457(3) 0.0260(7) Uani 1 1 d . . . . .
C7 C 0.4344(5) 0.42509(12) 0.2063(3) 0.0365(9) Uani 1 1 d . . . . .
H7A H 0.526976 0.411655 0.188163 0.055 Uiso 1 1 calc GR . . . .
H7B H 0.408671 0.448387 0.155959 0.055 Uiso 1 1 calc GR . . . .
H7C H 0.335831 0.408541 0.185999 0.055 Uiso 1 1 calc GR . . . .
C8 C 0.6534(5) 0.45615(11) 0.3814(4) 0.0357(9) Uani 1 1 d . . . . .
H8A H 0.687968 0.461918 0.471072 0.054 Uiso 1 1 calc GR . . . .
H8B H 0.643008 0.479946 0.333862 0.054 Uiso 1 1 calc GR . . . .
H8C H 0.737026 0.439744 0.362203 0.054 Uiso 1 1 calc GR . . . .
C9 C 0.3536(5) 0.46353(11) 0.3666(4) 0.0346(8) Uani 1 1 d . . . . .
H9A H 0.243460 0.451383 0.341762 0.052 Uiso 1 1 calc GR . . . .
H9B H 0.350680 0.486508 0.316223 0.052 Uiso 1 1 calc GR . . . .
H9C H 0.383663 0.470522 0.455235 0.052 Uiso 1 1 calc GR . . . .
C10 C 0.3324(4) 0.43625(9) 0.7479(3) 0.0200(6) Uani 1 1 d . . . . .
C11 C 0.1832(4) 0.44134(10) 0.6521(3) 0.0263(7) Uani 1 1 d . . . . .
H11 H 0.160739 0.425868 0.579409 0.032 Uiso 1 1 calc R . . . .
C12 C 0.0672(4) 0.46859(10) 0.6611(3) 0.0305(8) Uani 1 1 d . . . . .
H12 H -0.032982 0.471805 0.594563 0.037 Uiso 1 1 calc R . . . .
C13 C 0.0975(4) 0.49116(10) 0.7675(3) 0.0301(8) Uani 1 1 d . . . . .
H13 H 0.017759 0.509648 0.774071 0.036 Uiso 1 1 calc R . . . .
C14 C 0.2434(4) 0.48665(10) 0.8635(3) 0.0278(7) Uani 1 1 d . . . . .
H14 H 0.264726 0.502138 0.936074 0.033 Uiso 1 1 calc R . . . .
C15 C 0.3597(4) 0.45941(9) 0.8541(3) 0.0239(7) Uani 1 1 d . . . . .
H15 H 0.459702 0.456453 0.920954 0.029 Uiso 1 1 calc R . . . .
C16 C 0.6750(4) 0.40506(9) 0.8808(3) 0.0200(6) Uani 1 1 d . . . . .
C17 C 0.8011(4) 0.43208(9) 0.8881(3) 0.0241(7) Uani 1 1 d . . . . .
H17 H 0.794770 0.447791 0.817806 0.029 Uiso 1 1 calc R . . . .
C18 C 0.9347(4) 0.43642(10) 0.9957(3) 0.0291(8) Uani 1 1 d . . . . .
H18 H 1.018372 0.454908 0.998105 0.035 Uiso 1 1 calc R . . . .
C19 C 0.9463(4) 0.41397(10) 1.0991(3) 0.0284(8) Uani 1 1 d . . . . .
H19 H 1.037523 0.416994 1.172781 0.034 Uiso 1 1 calc R . . . .
C20 C 0.8244(4) 0.38707(10) 1.0947(3) 0.0286(8) Uani 1 1 d . . . . .
H20 H 0.831930 0.371482 1.165501 0.034 Uiso 1 1 calc R . . . .
C21 C 0.6914(4) 0.38275(10) 0.9873(3) 0.0262(7) Uani 1 1 d . . . . .
H21 H 0.608725 0.364097 0.985977 0.031 Uiso 1 1 calc R . . . .
C22 C 0.1838(5) 0.31950(11) 0.8549(4) 0.0387(9) Uani 1 1 d . U . . .
C23 C 0.0429(5) 0.29033(13) 0.8200(4) 0.0472(11) Uani 1 1 d . . . . .
H23A H -0.041367 0.298421 0.743082 0.071 Uiso 1 1 calc GR . . . .
H23B H -0.008354 0.288390 0.887737 0.071 Uiso 1 1 calc GR . . . .
H23C H 0.087790 0.265423 0.806641 0.071 Uiso 1 1 calc GR . . . .
C24A C 0.1442(13) 0.3578(3) 0.9003(10) 0.054(2) Uani 0.6 1 d . U P A 1
H24A H 0.247943 0.372121 0.935454 0.081 Uiso 0.6 1 calc GR . P A 1
H24B H 0.088398 0.354120 0.964861 0.081 Uiso 0.6 1 calc GR . P A 1
H24C H 0.070590 0.372063 0.830205 0.081 Uiso 0.6 1 calc GR . P A 1
C24B C 0.0693(18) 0.3578(4) 0.8391(15) 0.051(3) Uani 0.4 1 d . U P A 2
H24D H 0.140747 0.380400 0.849157 0.077 Uiso 0.4 1 calc GR . P A 2
H24E H 0.010748 0.357966 0.902867 0.077 Uiso 0.4 1 calc GR . P A 2
H24F H -0.012441 0.358024 0.755861 0.077 Uiso 0.4 1 calc GR . P A 2
C25A C 0.3203(16) 0.2994(3) 0.9747(12) 0.039(2) Uani 0.6 1 d . U P A 1
H25A H 0.349173 0.274041 0.950469 0.059 Uiso 0.6 1 calc GR . P A 1
H25B H 0.271975 0.296899 1.043886 0.059 Uiso 0.6 1 calc GR . P A 1
H25C H 0.421042 0.315166 1.001090 0.059 Uiso 0.6 1 calc GR . P A 1
C25B C 0.296(3) 0.3159(5) 0.974(2) 0.051(4) Uani 0.4 1 d . U P A 2
H25D H 0.376951 0.295650 0.973954 0.077 Uiso 0.4 1 calc GR . P A 2
H25E H 0.235646 0.309368 1.033867 0.077 Uiso 0.4 1 calc GR . P A 2
H25F H 0.355794 0.340035 0.998884 0.077 Uiso 0.4 1 calc GR . P A 2
C26 C 0.3791(4) 0.27729(9) 0.7044(3) 0.0241(7) Uani 1 1 d . . . . .
C27 C 0.5413(5) 0.26872(11) 0.7781(3) 0.0335(8) Uani 1 1 d . . . . .
H27 H 0.604524 0.287674 0.832595 0.040 Uiso 1 1 calc R . . . .
C28 C 0.6117(5) 0.23339(11) 0.7736(4) 0.0394(9) Uani 1 1 d . . . . .
H28 H 0.722017 0.228183 0.824682 0.047 Uiso 1 1 calc R . . . .
C29 C 0.5210(5) 0.20553(11) 0.6944(4) 0.0376(9) Uani 1 1 d . . . . .
H29 H 0.568007 0.181001 0.692024 0.045 Uiso 1 1 calc R . . . .
C30 C 0.3622(5) 0.21360(11) 0.6191(4) 0.0389(9) Uani 1 1 d . . . . .
H30 H 0.300683 0.194763 0.563172 0.047 Uiso 1 1 calc R . . . .
C31 C 0.2920(5) 0.24897(10) 0.6245(3) 0.0309(8) Uani 1 1 d . . . . .
H31 H 0.181932 0.254030 0.572578 0.037 Uiso 1 1 calc R . . . .
O1 O 0.4180(3) 0.35683(6) 0.7447(2) 0.0248(5) Uani 1 1 d . . . . .
P1 P 0.47838(10) 0.39254(2) 0.44407(7) 0.0219(2) Uani 1 1 d . . . . .
S1 S 0.24766(11) 0.37413(3) 0.41005(8) 0.0316(2) Uani 1 1 d . . . . .
Si1 Si 0.49017(10) 0.39927(2) 0.73958(8) 0.0189(2) Uani 1 1 d . . . . .
Si2 Si 0.27593(11) 0.32309(2) 0.72088(8) 0.0236(2) Uani 1 1 d . . . . .
H2 H 0.144(4) 0.3277(10) 0.610(3) 0.024(9) Uiso 1 1 d . . . . .

loop_
_atom_site_aniso_label
_atom_site_aniso_U_11
_atom_site_aniso_U_22
_atom_site_aniso_U_33
_atom_site_aniso_U_23
_atom_site_aniso_U_13
_atom_site_aniso_U_12
C1 0.0217(16) 0.0309(18) 0.0206(16) -0.0006(14) 0.0025(13) -0.0035(14)
C2 0.037(2) 0.0313(19) 0.0238(18) 0.0003(15) 0.0117(15) 0.0035(15)
C3 0.060(3) 0.036(2) 0.038(2) 0.0103(18) 0.021(2) 0.0121(19)
C4 0.049(2) 0.038(2) 0.032(2) -0.0111(17) 0.0134(18) -0.0031(18)
C5 0.036(2) 0.051(2) 0.031(2) -0.0007(18) 0.0116(17) 0.0092(18)
C6 0.0251(17) 0.0321(18) 0.0187(16) 0.0004(14) 0.0031(13) -0.0016(14)
C7 0.039(2) 0.044(2) 0.0229(18) 0.0063(16) 0.0037(16) 0.0020(17)
C8 0.031(2) 0.040(2) 0.036(2) 0.0072(17) 0.0087(16) -0.0072(16)
C9 0.031(2) 0.033(2) 0.035(2) 0.0007(16) 0.0038(16) 0.0018(16)
C10 0.0212(16) 0.0225(16) 0.0174(15) 0.0020(12) 0.0070(12) -0.0020(13)
C11 0.0219(16) 0.0305(18) 0.0243(17) -0.0019(14) 0.0035(14) -0.0015(14)
C12 0.0199(17) 0.036(2) 0.0311(19) 0.0023(16) 0.0013(14) 0.0015(14)
C13 0.0211(17) 0.0290(18) 0.042(2) 0.0029(16) 0.0116(15) 0.0041(14)
C14 0.0276(18) 0.0276(18) 0.0289(18) -0.0016(14) 0.0092(14) 0.0025(14)
C15 0.0229(16) 0.0278(17) 0.0195(16) 0.0009(13) 0.0041(13) 0.0014(13)
C16 0.0219(16) 0.0194(15) 0.0196(15) 0.0008(12) 0.0075(13) 0.0052(12)
C17 0.0266(17) 0.0262(17) 0.0186(16) 0.0010(13) 0.0052(13) 0.0000(14)
C18 0.0236(17) 0.0326(19) 0.0276(18) -0.0048(15) 0.0024(14) -0.0041(14)
C19 0.0237(17) 0.038(2) 0.0197(16) -0.0067(14) -0.0001(13) 0.0073(15)
C20 0.0316(18) 0.0328(19) 0.0191(16) 0.0058(14) 0.0041(14) 0.0065(15)
C21 0.0240(17) 0.0289(18) 0.0251(17) 0.0036(14) 0.0065(14) -0.0005(14)
C22 0.044(2) 0.032(2) 0.050(2) -0.0078(18) 0.0287(19) -0.0071(17)
C23 0.039(2) 0.057(3) 0.051(3) 0.008(2) 0.021(2) -0.011(2)
C24A 0.072(7) 0.038(4) 0.071(7) -0.006(5) 0.052(5) 0.001(5)
C24B 0.051(8) 0.037(6) 0.078(10) -0.016(7) 0.038(6) -0.006(6)
C25A 0.047(5) 0.049(6) 0.025(4) -0.003(5) 0.016(3) -0.010(5)
C25B 0.049(7) 0.075(11) 0.034(6) 0.000(9) 0.019(5) -0.009(9)
C26 0.0301(18) 0.0221(16) 0.0209(16) 0.0012(13) 0.0088(14) -0.0027(14)
C27 0.034(2) 0.0303(19) 0.033(2) -0.0047(15) 0.0055(16) 0.0002(15)
C28 0.032(2) 0.041(2) 0.044(2) 0.0035(18) 0.0097(17) 0.0103(17)
C29 0.047(2) 0.0273(19) 0.041(2) -0.0003(16) 0.0178(19) 0.0065(17)
C30 0.049(2) 0.0256(19) 0.040(2) -0.0088(16) 0.0113(19) -0.0038(17)
C31 0.0344(19) 0.0287(18) 0.0263(18) -0.0032(15) 0.0043(15) -0.0028(15)
O1 0.0285(12) 0.0198(11) 0.0269(12) -0.0017(9) 0.0093(10) -0.0025(9)
P1 0.0225(4) 0.0254(4) 0.0166(4) -0.0017(3) 0.0040(3) -0.0039(3)
S1 0.0249(4) 0.0426(5) 0.0258(4) -0.0068(4) 0.0053(3) -0.0129(4)
Si1 0.0190(4) 0.0197(4) 0.0167(4) -0.0005(3) 0.0035(3) -0.0001(3)
Si2 0.0232(5) 0.0209(4) 0.0259(5) 0.0002(4) 0.0062(4) -0.0004(3)

loop_
_atom_type_symbol
_atom_type_description
_atom_type_scat_dispersion_real
_atom_type_scat_dispersion_imag
_atom_type_scat_source
C C 0.0181 0.0091 'International Tables Vol C Tables 4.2.6.8 and 6.1.1.4'
H H 0.0000 0.0000 'International Tables Vol C Tables 4.2.6.8 and 6.1.1.4'
O O 0.0492 0.0322 'International Tables Vol C Tables 4.2.6.8 and 6.1.1.4'
P P 0.2955 0.4335 'International Tables Vol C Tables 4.2.6.8 and 6.1.1.4'
S S 0.3331 0.5567 'International Tables Vol C Tables 4.2.6.8 and 6.1.1.4'
Si Si 0.2541 0.3302 'International Tables Vol C Tables 4.2.6.8 and 6.1.1.4'

loop_
_exptl_crystal_face_index_h
_exptl_crystal_face_index_k
_exptl_crystal_face_index_l
_exptl_crystal_face_perp_dist
1 -21 2 0.0561
0 8 7 0.0374
-1 23 1 0.0477
4 14 -3 0.0382
5 -1 -4 0.0373
-2 -20 3 0.0688
-4 -9 5 0.0656
-4 11 5 0.0526
4 -11 -5 0.0431
1 -22 -1 0.0589
4 10 -5 0.0373
0 10 -6 0.0332
-1 4 -7 0.0269
-3 3 -5 0.0309
3 -15 3 0.0511
-5 -12 2 0.0643
-2 -3 7 0.0456
2 0 5 0.0437

loop_
_geom_angle_atom_site_label_1
_geom_angle_atom_site_label_2
_geom_angle_atom_site_label_3
_geom_angle
_geom_angle_site_symmetry_1
_geom_angle_site_symmetry_3
_geom_angle_publ_flag
H1A C1 H1B 106.3 . . ?
P1 C1 H1A 106.0 . . ?
P1 C1 H1B 106.0 . . ?
P1 C1 Si1 125.15(18) . . ?
Si1 C1 H1A 106.0 . . ?
Si1 C1 H1B 106.0 . . ?
C3 C2 P1 106.0(2) . . ?
C4 C2 C3 108.1(3) . . ?
C4 C2 C5 109.5(3) . . ?
C4 C2 P1 110.4(3) . . ?
C5 C2 C3 109.1(3) . . ?
C5 C2 P1 113.5(3) . . ?
C2 C3 H3A 109.5 . . ?
C2 C3 H3B 109.5 . . ?
C2 C3 H3C 109.5 . . ?
H3A C3 H3B 109.5 . . ?
H3A C3 H3C 109.5 . . ?
H3B C3 H3C 109.5 . . ?
C2 C4 H4A 109.5 . . ?
C2 C4 H4B 109.5 . . ?
C2 C4 H4C 109.5 . . ?
H4A C4 H4B 109.5 . . ?
H4A C4 H4C 109.5 . . ?
H4B C4 H4C 109.5 . . ?
C2 C5 H5A 109.5 . . ?
C2 C5 H5B 109.5 . . ?
C2 C5 H5C 109.5 . . ?
H5A C5 H5B 109.5 . . ?
H5A C5 H5C 109.5 . . ?
H5B C5 H5C 109.5 . . ?
C7 C6 C9 108.4(3) . . ?
C7 C6 P1 111.0(2) . . ?
C8 C6 C7 109.2(3) . . ?
C8 C6 C9 107.7(3) . . ?
C8 C6 P1 114.1(2) . . ?
C9 C6 P1 106.2(2) . . ?
C6 C7 H7A 109.5 . . ?
C6 C7 H7B 109.5 . . ?
C6 C7 H7C 109.5 . . ?
H7A C7 H7B 109.5 . . ?
H7A C7 H7C 109.5 . . ?
H7B C7 H7C 109.5 . . ?
C6 C8 H8A 109.5 . . ?
C6 C8 H8B 109.5 . . ?
C6 C8 H8C 109.5 . . ?
H8A C8 H8B 109.5 . . ?
H8A C8 H8C 109.5 . . ?
H8B C8 H8C 109.5 . . ?
C6 C9 H9A 109.5 . . ?
C6 C9 H9B 109.5 . . ?
C6 C9 H9C 109.5 . . ?
H9A C9 H9B 109.5 . . ?
H9A C9 H9C 109.5 . . ?
H9B C9 H9C 109.5 . . ?
C11 C10 C15 117.5(3) . . ?
C11 C10 Si1 122.3(2) . . ?
C15 C10 Si1 120.2(2) . . ?
C10 C11 H11 119.4 . . ?
C12 C11 C10 121.3(3) . . ?
C12 C11 H11 119.4 . . ?
C11 C12 H12 120.0 . . ?
C11 C12 C13 120.0(3) . . ?
C13 C12 H12 120.0 . . ?
C12 C13 H13 120.1 . . ?
C14 C13 C12 119.8(3) . . ?
C14 C13 H13 120.1 . . ?
C13 C14 H14 120.0 . . ?
C13 C14 C15 120.0(3) . . ?
C15 C14 H14 120.0 . . ?
C10 C15 H15 119.3 . . ?
C14 C15 C10 121.4(3) . . ?
C14 C15 H15 119.3 . . ?
C17 C16 Si1 122.9(2) . . ?
C21 C16 C17 116.5(3) . . ?
C21 C16 Si1 120.5(2) . . ?
C16 C17 H17 119.2 . . ?
C18 C17 C16 121.6(3) . . ?
C18 C17 H17 119.2 . . ?
C17 C18 H18 119.9 . . ?
C19 C18 C17 120.2(3) . . ?
C19 C18 H18 119.9 . . ?
C18 C19 H19 120.2 . . ?
C18 C19 C20 119.5(3) . . ?
C20 C19 H19 120.2 . . ?
C19 C20 H20 119.9 . . ?
C19 C20 C21 120.2(3) . . ?
C21 C20 H20 119.9 . . ?
C16 C21 H21 119.0 . . ?
C20 C21 C16 121.9(3) . . ?
C20 C21 H21 119.0 . . ?
C23 C22 C24B 97.9(6) . . ?
C23 C22 C25A 102.7(5) . . ?
C23 C22 Si2 108.1(3) . . ?
C24A C22 C23 116.9(5) . . ?
C24A C22 C25A 106.1(6) . . ?
C24A C22 Si2 113.1(4) . . ?
C24B C22 Si2 103.1(6) . . ?
C25A C22 Si2 109.2(5) . . ?
C25B C22 C23 115.9(9) . . ?
C25B C22 C24B 112.9(9) . . ?
C25B C22 Si2 116.7(9) . . ?
C22 C23 H23A 109.5 . . ?
C22 C23 H23B 109.5 . . ?
C22 C23 H23C 109.5 . . ?
H23A C23 H23B 109.5 . . ?
H23A C23 H23C 109.5 . . ?
H23B C23 H23C 109.5 . . ?
C22 C24A H24A 109.5 . . ?
C22 C24A H24B 109.5 . . ?
C22 C24A H24C 109.5 . . ?
H24A C24A H24B 109.5 . . ?
H24A C24A H24C 109.5 . . ?
H24B C24A H24C 109.5 . . ?
C22 C24B H24D 109.5 . . ?
C22 C24B H24E 109.5 . . ?
C22 C24B H24F 109.5 . . ?
H24D C24B H24E 109.5 . . ?
H24D C24B H24F 109.5 . . ?
H24E C24B H24F 109.5 . . ?
C22 C25A H25A 109.5 . . ?
C22 C25A H25B 109.5 . . ?
C22 C25A H25C 109.5 . . ?
H25A C25A H25B 109.5 . . ?
H25A C25A H25C 109.5 . . ?
H25B C25A H25C 109.5 . . ?
C22 C25B H25D 109.5 . . ?
C22 C25B H25E 109.5 . . ?
C22 C25B H25F 109.5 . . ?
H25D C25B H25E 109.5 . . ?
H25D C25B H25F 109.5 . . ?
H25E C25B H25F 109.5 . . ?
C27 C26 Si2 121.8(3) . . ?
C31 C26 C27 117.4(3) . . ?
C31 C26 Si2 120.7(3) . . ?
C26 C27 H27 119.2 . . ?
C28 C27 C26 121.5(3) . . ?
C28 C27 H27 119.2 . . ?
C27 C28 H28 120.1 . . ?
C27 C28 C29 119.8(4) . . ?
C29 C28 H28 120.1 . . ?
C28 C29 H29 120.2 . . ?
C30 C29 C28 119.6(4) . . ?
C30 C29 H29 120.2 . . ?
C29 C30 H30 119.9 . . ?
C29 C30 C31 120.3(4) . . ?
C31 C30 H30 119.9 . . ?
C26 C31 H31 119.3 . . ?
C30 C31 C26 121.3(3) . . ?
C30 C31 H31 119.3 . . ?
Si1 O1 Si2 156.82(16) . . ?
C1 P1 C2 104.68(16) . . ?
C1 P1 C6 103.71(15) . . ?
C1 P1 S1 114.38(11) . . ?
C2 P1 C6 113.26(16) . . ?
C2 P1 S1 110.40(12) . . ?
C6 P1 S1 110.24(11) . . ?
C10 Si1 C1 110.32(14) . . ?
C16 Si1 C1 104.68(14) . . ?
C16 Si1 C10 107.65(14) . . ?
O1 Si1 C1 115.52(14) . . ?
O1 Si1 C10 110.96(13) . . ?
O1 Si1 C16 107.19(13) . . ?
C22 Si2 H2 108.0(14) . . ?
C26 Si2 C22 109.55(16) . . ?
C26 Si2 H2 106.2(14) . . ?
O1 Si2 C22 111.56(15) . . ?
O1 Si2 C26 107.54(14) . . ?
O1 Si2 H2 113.8(14) . . ?

loop_
_geom_bond_atom_site_label_1
_geom_bond_atom_site_label_2
_geom_bond_distance
_geom_bond_site_symmetry_2
_geom_bond_publ_flag
C1 H1A 0.9900 . ?
C1 H1B 0.9900 . ?
C1 P1 1.818(3) . ?
C1 Si1 1.891(3) . ?
C2 C3 1.538(5) . ?
C2 C4 1.534(5) . ?
C2 C5 1.536(5) . ?
C2 P1 1.873(4) . ?
C3 H3A 0.9800 . ?
C3 H3B 0.9800 . ?
C3 H3C 0.9800 . ?
C4 H4A 0.9800 . ?
C4 H4B 0.9800 . ?
C4 H4C 0.9800 . ?
C5 H5A 0.9800 . ?
C5 H5B 0.9800 . ?
C5 H5C 0.9800 . ?
C6 C7 1.537(5) . ?
C6 C8 1.535(5) . ?
C6 C9 1.540(5) . ?
C6 P1 1.877(3) . ?
C7 H7A 0.9800 . ?
C7 H7B 0.9800 . ?
C7 H7C 0.9800 . ?
C8 H8A 0.9800 . ?
C8 H8B 0.9800 . ?
C8 H8C 0.9800 . ?
C9 H9A 0.9800 . ?
C9 H9B 0.9800 . ?
C9 H9C 0.9800 . ?
C10 C11 1.397(4) . ?
C10 C15 1.401(4) . ?
C10 Si1 1.875(3) . ?
C11 H11 0.9500 . ?
C11 C12 1.389(5) . ?
C12 H12 0.9500 . ?
C12 C13 1.390(5) . ?
C13 H13 0.9500 . ?
C13 C14 1.377(5) . ?
C14 H14 0.9500 . ?
C14 C15 1.391(5) . ?
C15 H15 0.9500 . ?
C16 C17 1.404(5) . ?
C16 C21 1.399(4) . ?
C16 Si1 1.868(3) . ?
C17 H17 0.9500 . ?
C17 C18 1.389(5) . ?
C18 H18 0.9500 . ?
C18 C19 1.380(5) . ?
C19 H19 0.9500 . ?
C19 C20 1.381(5) . ?
C20 H20 0.9500 . ?
C20 C21 1.385(5) . ?
C21 H21 0.9500 . ?
C22 C23 1.524(5) . ?
C22 C24A 1.508(10) . ?
C22 C24B 1.630(16) . ?
C22 C25A 1.642(13) . ?
C22 C25B 1.40(2) . ?
C22 Si2 1.887(4) . ?
C23 H23A 0.9800 . ?
C23 H23B 0.9800 . ?
C23 H23C 0.9800 . ?
C24A H24A 0.9800 . ?
C24A H24B 0.9800 . ?
C24A H24C 0.9800 . ?
C24B H24D 0.9800 . ?
C24B H24E 0.9800 . ?
C24B H24F 0.9800 . ?
C25A H25A 0.9800 . ?
C25A H25B 0.9800 . ?
C25A H25C 0.9800 . ?
C25B H25D 0.9800 . ?
C25B H25E 0.9800 . ?
C25B H25F 0.9800 . ?
C26 C27 1.399(5) . ?
C26 C31 1.390(5) . ?
C26 Si2 1.859(3) . ?
C27 H27 0.9500 . ?
C27 C28 1.380(5) . ?
C28 H28 0.9500 . ?
C28 C29 1.386(6) . ?
C29 H29 0.9500 . ?
C29 C30 1.378(6) . ?
C30 H30 0.9500 . ?
C30 C31 1.382(5) . ?
C31 H31 0.9500 . ?
O1 Si1 1.614(2) . ?
O1 Si2 1.644(2) . ?
P1 S1 1.9671(12) . ?
Si2 H2 1.41(3) . ?

loop_
_geom_torsion_atom_site_label_1
_geom_torsion_atom_site_label_2
_geom_torsion_atom_site_label_3
_geom_torsion_atom_site_label_4
_geom_torsion
_geom_torsion_site_symmetry_1
_geom_torsion_site_symmetry_2
_geom_torsion_site_symmetry_3
_geom_torsion_site_symmetry_4
_geom_torsion_publ_flag
C3 C2 P1 C1 58.3(3) . . . . ?
C3 C2 P1 C6 170.6(3) . . . . ?
C3 C2 P1 S1 -65.2(3) . . . . ?
C4 C2 P1 C1 175.2(3) . . . . ?
C4 C2 P1 C6 -72.5(3) . . . . ?
C4 C2 P1 S1 51.6(3) . . . . ?
C5 C2 P1 C1 -61.4(3) . . . . ?
C5 C2 P1 C6 50.9(3) . . . . ?
C5 C2 P1 S1 175.0(2) . . . . ?
C7 C6 P1 C1 170.9(2) . . . . ?
C7 C6 P1 C2 58.1(3) . . . . ?
C7 C6 P1 S1 -66.2(3) . . . . ?
C8 C6 P1 C1 47.1(3) . . . . ?
C8 C6 P1 C2 -65.8(3) . . . . ?
C8 C6 P1 S1 170.0(2) . . . . ?
C9 C6 P1 C1 -71.4(2) . . . . ?
C9 C6 P1 C2 175.7(2) . . . . ?
C9 C6 P1 S1 51.5(2) . . . . ?
C10 C11 C12 C13 -0.7(5) . . . . ?
C11 C10 C15 C14 -0.4(5) . . . . ?
C11 C10 Si1 C1 62.1(3) . . . . ?
C11 C10 Si1 C16 175.8(3) . . . . ?
C11 C10 Si1 O1 -67.2(3) . . . . ?
C11 C12 C13 C14 0.5(5) . . . . ?
C12 C13 C14 C15 -0.4(5) . . . . ?
C13 C14 C15 C10 0.3(5) . . . . ?
C15 C10 C11 C12 0.6(5) . . . . ?
C15 C10 Si1 C1 -119.4(3) . . . . ?
C15 C10 Si1 C16 -5.8(3) . . . . ?
C15 C10 Si1 O1 111.2(3) . . . . ?
C16 C17 C18 C19 -0.1(5) . . . . ?
C17 C16 C21 C20 0.1(5) . . . . ?
C17 C16 Si1 C1 34.9(3) . . . . ?
C17 C16 Si1 C10 -82.5(3) . . . . ?
C17 C16 Si1 O1 158.0(3) . . . . ?
C17 C18 C19 C20 0.2(5) . . . . ?
C18 C19 C20 C21 -0.2(5) . . . . ?
C19 C20 C21 C16 0.0(5) . . . . ?
C21 C16 C17 C18 -0.1(5) . . . . ?
C21 C16 Si1 C1 -146.9(3) . . . . ?
C21 C16 Si1 C10 95.7(3) . . . . ?
C21 C16 Si1 O1 -23.8(3) . . . . ?
C23 C22 Si2 C26 -66.3(3) . . . . ?
C23 C22 Si2 O1 174.8(3) . . . . ?
C24A C22 Si2 C26 162.7(5) . . . . ?
C24A C22 Si2 O1 43.7(6) . . . . ?
C24B C22 Si2 C26 -169.2(6) . . . . ?
C24B C22 Si2 O1 71.8(6) . . . . ?
C25A C22 Si2 C26 44.8(5) . . . . ?
C25A C22 Si2 O1 -74.2(5) . . . . ?
C25B C22 Si2 C26 66.5(9) . . . . ?
C25B C22 Si2 O1 -52.5(9) . . . . ?
C26 C27 C28 C29 0.1(6) . . . . ?
C27 C26 C31 C30 0.7(5) . . . . ?
C27 C26 Si2 C22 -82.5(3) . . . . ?
C27 C26 Si2 O1 38.9(3) . . . . ?
C27 C28 C29 C30 1.2(6) . . . . ?
C28 C29 C30 C31 -1.5(6) . . . . ?
C29 C30 C31 C26 0.6(6) . . . . ?
C31 C26 C27 C28 -1.0(5) . . . . ?
C31 C26 Si2 C22 92.3(3) . . . . ?
C31 C26 Si2 O1 -146.3(3) . . . . ?
P1 C1 Si1 C10 -87.2(2) . . . . ?
P1 C1 Si1 C16 157.2(2) . . . . ?
P1 C1 Si1 O1 39.6(3) . . . . ?
Si1 C1 P1 C2 -105.5(2) . . . . ?
Si1 C1 P1 C6 135.5(2) . . . . ?
Si1 C1 P1 S1 15.4(3) . . . . ?
Si1 C10 C11 C12 179.1(3) . . . . ?
Si1 C10 C15 C14 -179.0(3) . . . . ?
Si1 C16 C17 C18 178.2(3) . . . . ?
Si1 C16 C21 C20 -178.2(3) . . . . ?
Si1 O1 Si2 C22 -89.8(4) . . . . ?
Si1 O1 Si2 C26 150.0(4) . . . . ?
Si2 C26 C27 C28 174.0(3) . . . . ?
Si2 C26 C31 C30 -174.4(3) . . . . ?
Si2 O1 Si1 C1 -94.5(4) . . . . ?
Si2 O1 Si1 C10 32.0(4) . . . . ?
Si2 O1 Si1 C16 149.3(4) . . . . ?

loop_
_exptl_oxdiff_crystal_face_indexfrac_h
_exptl_oxdiff_crystal_face_indexfrac_k
_exptl_oxdiff_crystal_face_indexfrac_l
_exptl_oxdiff_crystal_face_x
_exptl_oxdiff_crystal_face_y
_exptl_oxdiff_crystal_face_z
1.2442 -20.7630 1.8653 -0.0929 -0.3869 0.9174
-0.1428 7.8260 6.5770 -0.2139 -0.8922 -0.3979
-0.7391 22.5358 0.5619 -0.0802 0.0380 -0.9961
4.0641 14.3879 -3.0499 -0.8111 0.3865 -0.4391
5.2437 -0.8346 -3.9408 -0.8709 0.4151 0.2632
-1.9106 -20.1619 2.8592 0.4657 -0.4415 0.7670
-4.1504 -8.5164 5.3133 0.7157 -0.6787 0.1649
-4.1080 10.8617 4.7681 0.5465 -0.5185 -0.6576
4.0789 -11.1468 -4.7251 -0.5396 0.5119 0.6684
1.1571 -22.2073 -0.8558 0.0067 -0.0061 1.0000
3.9788 10.2250 -5.1460 -0.7034 0.6670 -0.2457
-0.0378 10.4114 -6.1576 0.0718 0.9169 -0.3925
-0.5193 4.0078 -6.5965 0.2311 0.9639 -0.1325
-2.6597 2.8308 -4.9414 0.5991 0.7812 -0.1754
2.6139 -14.7644 3.0624 -0.4341 -0.5662 0.7007
-4.6082 -12.1115 1.7017 0.9270 -0.1716 0.3336
-2.1199 -2.5396 7.1905 0.2336 -0.9718 -0.0326
2.2991 -0.3569 5.3812 -0.5654 -0.8232 0.0525
